data_4024366
loop_
_publ_author_name
'Xiao-Yang Guan'
'Min Shi'

_publ_section_title
;
Phosphine-Mediated [3+2] Cycloaddition Reactions of Ethyl
5,5-Diarylpenta-2,3,4-trienoates with Arylmethylidenemalononitriles
and N-Tosylimines
;
_journal_name_full 'Journal of Organic Chemistry'
_journal_page_first 1977
_journal_page_last 1981
_journal_paper_doi 10.1021/jo802489t
_journal_volume 74
_journal_year 2009
_chemical_formula_sum 'C33 H28 Br N O4 S'
_chemical_formula_weight 614.53
_chemical_name_systematic
; 
 ? 
;
_space_group_IT_number 2
_symmetry_cell_setting triclinic
_symmetry_space_group_name_Hall '-P 1'
_symmetry_space_group_name_H-M 'P -1'
_atom_sites_solution_hydrogens geom
_atom_sites_solution_primary direct
_atom_sites_solution_secondary difmap
_audit_creation_method SHELXL-97
_cell_angle_alpha 88.121(3)
_cell_angle_beta 76.794(3)
_cell_angle_gamma 65.924(3)
_cell_formula_units_Z 2
_cell_length_a 10.0258(14)
_cell_length_b 10.2798(15)
_cell_length_c 16.313(2)
_cell_measurement_reflns_used 1653
_cell_measurement_temperature 293(2)
_cell_measurement_theta_max 42.240
_cell_measurement_theta_min 4.579
_cell_volume 1490.9(4)
_computing_cell_refinement 'Bruker SMART'
_computing_data_collection 'Bruker SMART'
_computing_data_reduction 'Bruker SHELXTL'
_computing_molecular_graphics 'Bruker SHELXTL'
_computing_publication_material 'Bruker SHELXTL'
_computing_structure_refinement 'SHELXL-97 (Sheldrick, 1997)'
_computing_structure_solution 'SHELXS-97 (Sheldrick, 1990)'
_diffrn_ambient_temperature 293(2)
_diffrn_measured_fraction_theta_full 0.983
_diffrn_measured_fraction_theta_max 0.983
_diffrn_measurement_device_type 'CCD area detector'
_diffrn_measurement_method 'phi and omega scans'
_diffrn_radiation_monochromator graphite
_diffrn_radiation_source 'fine-focus sealed tube'
_diffrn_radiation_type MoK\a
_diffrn_radiation_wavelength 0.71073
_diffrn_reflns_av_R_equivalents 0.0378
_diffrn_reflns_av_sigmaI/netI 0.0856
_diffrn_reflns_limit_h_max 12
_diffrn_reflns_limit_h_min -11
_diffrn_reflns_limit_k_max 8
_diffrn_reflns_limit_k_min -12
_diffrn_reflns_limit_l_max 19
_diffrn_reflns_limit_l_min -20
_diffrn_reflns_number 8182
_diffrn_reflns_theta_full 26.00
_diffrn_reflns_theta_max 26.00
_diffrn_reflns_theta_min 1.29
_exptl_absorpt_coefficient_mu 1.486
_exptl_absorpt_correction_T_max 1.0000
_exptl_absorpt_correction_T_min 0.4911
_exptl_absorpt_correction_type empirical
_exptl_absorpt_process_details sadabs
_exptl_crystal_colour colorless
_exptl_crystal_density_diffrn 1.369
_exptl_crystal_density_method 'not measured'
_exptl_crystal_description prismatic
_exptl_crystal_F_000 632
_exptl_crystal_size_max 0.470
_exptl_crystal_size_mid 0.303
_exptl_crystal_size_min 0.167
_refine_diff_density_max 0.502
_refine_diff_density_min -0.676
_refine_diff_density_rms 0.077
_refine_ls_extinction_method none
_refine_ls_goodness_of_fit_ref 0.877
_refine_ls_hydrogen_treatment constr
_refine_ls_matrix_type full
_refine_ls_number_parameters 363
_refine_ls_number_reflns 5768
_refine_ls_number_restraints 2
_refine_ls_restrained_S_all 0.974
_refine_ls_R_factor_all 0.1093
_refine_ls_R_factor_gt 0.0627
_refine_ls_shift/su_max 0.000
_refine_ls_shift/su_mean 0.000
_refine_ls_structure_factor_coef Fsqd
_refine_ls_weighting_details 'calc w=1/[\s^2^(Fo^2^)+(0.0871P)^2^+0.0000P] where P=(Fo^2^+2Fc^2^)/3'
_refine_ls_weighting_scheme calc
_refine_ls_wR_factor_gt 0.1457
_refine_ls_wR_factor_ref 0.1727
_reflns_number_gt 2994
_reflns_number_total 5768
_reflns_threshold_expression >2sigma(I)
_cod_data_source_file jo802489t_si_001.cif
_cod_data_source_block cd28500
_cod_depositor_comments
;
The following automatic conversions were performed:
'_symmetry_cell_setting' value 'Triclinic' changed to 'triclinic'
according to '/home/saulius/struct/CIF-dictionaries/cif_core.dic'
dictionary named 'cif_core.dic' version 2.4.1 from 2010-06-29.

Automatic conversion script
Id: cif_fix_enum 1527 2010-12-29 10:47:43Z saulius 
;
_cod_original_sg_symbol_H-M P-1
_cod_database_code 4024366

loop_
_symmetry_equiv_pos_as_xyz
'x, y, z'
'-x, -y, -z'

loop_
_atom_site_label
_atom_site_type_symbol
_atom_site_fract_x
_atom_site_fract_y
_atom_site_fract_z
_atom_site_U_iso_or_equiv
_atom_site_adp_type
_atom_site_occupancy
_atom_site_symmetry_multiplicity
_atom_site_calc_flag
_atom_site_refinement_flags
_atom_site_disorder_assembly
_atom_site_disorder_group
Br Br 0.57355(8) 0.52619(8) 0.61948(5) 0.1124(4) Uani 1 1 d . . .
S1 S 0.90477(13) 0.62987(12) 0.72537(8) 0.0476(3) Uani 1 1 d . . .
O1 O 0.4180(5) 0.9298(5) 0.6037(3) 0.0986(15) Uani 1 1 d . . .
O2 O 0.4134(5) 1.1329(4) 0.6463(3) 0.0995(15) Uani 1 1 d D . .
O3 O 0.9849(4) 0.6084(3) 0.7897(2) 0.0621(9) Uani 1 1 d . . .
O4 O 0.8859(4) 0.5144(3) 0.6927(2) 0.0662(10) Uani 1 1 d . . .
N1 N 0.7306(4) 0.7517(4) 0.7653(2) 0.0429(9) Uani 1 1 d . . .
C1 C 0.6218(5) 0.7715(5) 0.7106(3) 0.0478(11) Uani 1 1 d . . .
H1 H 0.6748 0.7145 0.6569 0.057 Uiso 1 1 calc R . .
C2 C 0.5692(5) 0.9272(5) 0.6962(3) 0.0507(12) Uani 1 1 d . . .
C3 C 0.6226(5) 0.9918(5) 0.7406(3) 0.0500(12) Uani 1 1 d . . .
H3 H 0.6036 1.0882 0.7396 0.060 Uiso 1 1 calc R . .
C4 C 0.7152(4) 0.8916(4) 0.7913(3) 0.0414(10) Uani 1 1 d . . .
C5 C 0.4971(5) 0.7303(5) 0.7553(3) 0.0464(11) Uani 1 1 d . . .
C6 C 0.4057(6) 0.8034(7) 0.8336(3) 0.0732(16) Uani 1 1 d . . .
H6 H 0.4223 0.8758 0.8562 0.088 Uiso 1 1 calc R . .
C7 C 0.2911(7) 0.7663(8) 0.8763(4) 0.0846(19) Uani 1 1 d . . .
H7 H 0.2310 0.8151 0.9275 0.102 Uiso 1 1 calc R . .
C8 C 0.2645(7) 0.6613(7) 0.8454(4) 0.0767(17) Uani 1 1 d . . .
H8 H 0.1873 0.6381 0.8754 0.092 Uiso 1 1 calc R . .
C9 C 0.3501(7) 0.5901(6) 0.7708(4) 0.0735(16) Uani 1 1 d . . .
H9 H 0.3317 0.5177 0.7495 0.088 Uiso 1 1 calc R . .
C10 C 0.4658(6) 0.6242(5) 0.7255(3) 0.0587(13) Uani 1 1 d . . .
C11 C 0.4604(6) 0.9926(6) 0.6436(4) 0.0650(15) Uani 1 1 d . . .
C12 C 0.3045(10) 1.2035(8) 0.5986(7) 0.158(4) Uani 1 1 d D . .
H12A H 0.3358 1.1535 0.5435 0.189 Uiso 1 1 calc R . .
H12B H 0.2087 1.2029 0.6272 0.189 Uiso 1 1 calc R . .
C13 C 0.2886(9) 1.3465(8) 0.5891(6) 0.139(3) Uani 1 1 d D . .
H13A H 0.2581 1.3956 0.6437 0.208 Uiso 1 1 calc R . .
H13B H 0.2138 1.3940 0.5577 0.208 Uiso 1 1 calc R . .
H13C H 0.3829 1.3467 0.5593 0.208 Uiso 1 1 calc R . .
C14 C 0.7560(4) 0.9289(5) 0.8568(3) 0.0428(11) Uani 1 1 d . . .
C15 C 0.7425(5) 1.0786(5) 0.8612(3) 0.0485(12) Uani 1 1 d . . .
C16 C 0.6363(7) 1.1760(6) 0.9233(4) 0.0883(19) Uani 1 1 d . . .
H16 H 0.5762 1.1475 0.9656 0.106 Uiso 1 1 calc R . .
C17 C 0.6180(10) 1.3162(8) 0.9236(5) 0.123(3) Uani 1 1 d . . .
H17 H 0.5447 1.3812 0.9661 0.148 Uiso 1 1 calc R . .
C18 C 0.7036(10) 1.3620(7) 0.8637(5) 0.101(2) Uani 1 1 d . . .
H18 H 0.6874 1.4577 0.8635 0.121 Uiso 1 1 calc R . .
C19 C 0.8144(9) 1.2642(7) 0.8036(4) 0.088(2) Uani 1 1 d . . .
H19 H 0.8786 1.2920 0.7638 0.106 Uiso 1 1 calc R . .
C20 C 0.8313(6) 1.1249(6) 0.8017(4) 0.0699(15) Uani 1 1 d . . .
H20 H 0.9049 1.0603 0.7591 0.084 Uiso 1 1 calc R . .
C21 C 0.8018(5) 0.8411(5) 0.9278(3) 0.0469(11) Uani 1 1 d . . .
C22 C 0.8874(6) 0.8710(6) 0.9736(3) 0.0669(15) Uani 1 1 d . . .
H22 H 0.9188 0.9438 0.9582 0.080 Uiso 1 1 calc R . .
C23 C 0.9267(7) 0.7954(7) 1.0413(4) 0.0880(19) Uani 1 1 d . . .
H23 H 0.9865 0.8157 1.0703 0.106 Uiso 1 1 calc R . .
C24 C 0.8802(8) 0.6921(8) 1.0665(4) 0.098(2) Uani 1 1 d . . .
H24 H 0.9061 0.6420 1.1131 0.117 Uiso 1 1 calc R . .
C25 C 0.7932(8) 0.6611(7) 1.0224(4) 0.097(2) Uani 1 1 d . . .
H25 H 0.7606 0.5895 1.0393 0.116 Uiso 1 1 calc R . .
C26 C 0.7545(7) 0.7346(6) 0.9541(3) 0.0749(16) Uani 1 1 d . . .
H26 H 0.6959 0.7127 0.9250 0.090 Uiso 1 1 calc R . .
C27 C 0.9894(4) 0.7025(4) 0.6414(3) 0.0417(10) Uani 1 1 d . . .
C28 C 1.0755(5) 0.7718(5) 0.6561(3) 0.0533(12) Uani 1 1 d . . .
H28 H 1.0847 0.7837 0.7105 0.064 Uiso 1 1 calc R . .
C29 C 1.1477(5) 0.8234(5) 0.5887(4) 0.0625(14) Uani 1 1 d . . .
H29 H 1.2056 0.8698 0.5986 0.075 Uiso 1 1 calc R . .
C30 C 1.1360(5) 0.8079(5) 0.5084(4) 0.0616(14) Uani 1 1 d . . .
C31 C 1.0502(6) 0.7371(6) 0.4947(3) 0.0646(14) Uani 1 1 d . . .
H31 H 1.0424 0.7245 0.4401 0.077 Uiso 1 1 calc R . .
C32 C 0.9763(5) 0.6851(5) 0.5601(3) 0.0535(12) Uani 1 1 d . . .
H32 H 0.9183 0.6390 0.5498 0.064 Uiso 1 1 calc R . .
C33 C 1.2175(7) 0.8639(6) 0.4370(4) 0.092(2) Uani 1 1 d . . .
H33A H 1.2971 0.8771 0.4540 0.138 Uiso 1 1 calc R . .
H33B H 1.1485 0.9537 0.4228 0.138 Uiso 1 1 calc R . .
H33C H 1.2591 0.7968 0.3887 0.138 Uiso 1 1 calc R . .

loop_
_atom_site_aniso_label
_atom_site_aniso_U_11
_atom_site_aniso_U_22
_atom_site_aniso_U_33
_atom_site_aniso_U_23
_atom_site_aniso_U_13
_atom_site_aniso_U_12
Br 0.1005(6) 0.1187(7) 0.1229(7) -0.0597(5) 0.0031(5) -0.0605(5)
S1 0.0444(6) 0.0381(6) 0.0624(8) 0.0100(6) -0.0155(6) -0.0180(5)
O1 0.122(4) 0.102(3) 0.128(4) 0.037(3) -0.094(3) -0.069(3)
O2 0.115(3) 0.069(3) 0.156(4) 0.046(3) -0.105(3) -0.043(2)
O3 0.0514(19) 0.070(2) 0.063(2) 0.0227(18) -0.0255(17) -0.0174(17)
O4 0.066(2) 0.0393(18) 0.099(3) 0.0076(18) -0.019(2) -0.0274(17)
N1 0.039(2) 0.046(2) 0.051(2) 0.0074(18) -0.0152(17) -0.0237(17)
C1 0.046(3) 0.054(3) 0.053(3) 0.004(2) -0.016(2) -0.028(2)
C2 0.052(3) 0.052(3) 0.057(3) 0.013(2) -0.023(2) -0.026(2)
C3 0.047(3) 0.047(3) 0.061(3) 0.015(2) -0.019(2) -0.022(2)
C4 0.034(2) 0.041(3) 0.051(3) 0.007(2) -0.007(2) -0.019(2)
C5 0.043(3) 0.050(3) 0.055(3) 0.008(2) -0.017(2) -0.025(2)
C6 0.063(3) 0.107(5) 0.067(4) 0.000(3) -0.011(3) -0.054(3)
C7 0.074(4) 0.127(6) 0.063(4) -0.008(4) -0.001(3) -0.058(4)
C8 0.072(4) 0.105(5) 0.080(4) 0.033(4) -0.030(4) -0.060(4)
C9 0.070(4) 0.069(4) 0.109(5) 0.021(4) -0.038(4) -0.049(3)
C10 0.056(3) 0.057(3) 0.070(3) 0.004(3) -0.023(3) -0.025(3)
C11 0.068(3) 0.068(4) 0.082(4) 0.029(3) -0.043(3) -0.039(3)
C12 0.185(9) 0.104(6) 0.258(11) 0.080(7) -0.185(9) -0.068(6)
C13 0.128(7) 0.107(6) 0.174(8) 0.030(6) -0.100(7) -0.010(5)
C14 0.037(2) 0.048(3) 0.045(3) 0.006(2) -0.008(2) -0.020(2)
C15 0.059(3) 0.051(3) 0.048(3) 0.011(2) -0.028(2) -0.028(3)
C16 0.103(5) 0.056(4) 0.084(4) -0.009(3) 0.010(4) -0.027(4)
C17 0.174(8) 0.059(5) 0.109(6) -0.013(4) -0.006(6) -0.034(5)
C18 0.154(7) 0.051(4) 0.118(6) 0.017(4) -0.066(6) -0.043(5)
C19 0.130(6) 0.083(5) 0.089(5) 0.032(4) -0.043(5) -0.073(5)
C20 0.083(4) 0.058(4) 0.076(4) 0.006(3) -0.013(3) -0.039(3)
C21 0.050(3) 0.044(3) 0.042(3) 0.005(2) -0.007(2) -0.017(2)
C22 0.077(4) 0.070(4) 0.068(4) 0.021(3) -0.036(3) -0.035(3)
C23 0.102(5) 0.098(5) 0.083(5) 0.035(4) -0.056(4) -0.044(4)
C24 0.124(6) 0.102(5) 0.068(4) 0.037(4) -0.045(4) -0.038(5)
C25 0.130(6) 0.097(5) 0.079(4) 0.041(4) -0.022(4) -0.066(5)
C26 0.093(4) 0.086(4) 0.062(4) 0.028(3) -0.024(3) -0.052(4)
C27 0.034(2) 0.038(2) 0.051(3) 0.002(2) -0.010(2) -0.013(2)
C28 0.053(3) 0.057(3) 0.059(3) 0.004(2) -0.019(2) -0.028(3)
C29 0.051(3) 0.058(3) 0.085(4) 0.011(3) -0.013(3) -0.031(3)
C30 0.045(3) 0.054(3) 0.068(4) 0.014(3) -0.008(3) -0.008(3)
C31 0.056(3) 0.075(4) 0.053(3) 0.002(3) -0.014(3) -0.018(3)
C32 0.045(3) 0.061(3) 0.056(3) -0.004(3) -0.014(2) -0.022(2)
C33 0.076(4) 0.083(4) 0.093(5) 0.026(4) 0.010(4) -0.025(3)

loop_
_atom_type_symbol
_atom_type_description
_atom_type_scat_dispersion_real
_atom_type_scat_dispersion_imag
_atom_type_scat_source
C C 0.0033 0.0016 'International Tables Vol C Tables 4.2.6.8 and 6.1.1.4'
H H 0.0000 0.0000 'International Tables Vol C Tables 4.2.6.8 and 6.1.1.4'
N N 0.0061 0.0033 'International Tables Vol C Tables 4.2.6.8 and 6.1.1.4'
O O 0.0106 0.0060 'International Tables Vol C Tables 4.2.6.8 and 6.1.1.4'
S S 0.1246 0.1234 'International Tables Vol C Tables 4.2.6.8 and 6.1.1.4'
Br Br -0.2901 2.4595 'International Tables Vol C Tables 4.2.6.8 and 6.1.1.4'

loop_
_geom_angle_atom_site_label_1
_geom_angle_atom_site_label_2
_geom_angle_atom_site_label_3
_geom_angle
_geom_angle_site_symmetry_1
_geom_angle_site_symmetry_3
_geom_angle_publ_flag
O4 S1 O3 119.9(2) . . ?
O4 S1 N1 105.14(19) . . ?
O3 S1 N1 106.86(19) . . ?
O4 S1 C27 108.5(2) . . ?
O3 S1 C27 107.9(2) . . ?
N1 S1 C27 107.98(18) . . ?
C11 O2 C12 114.6(5) . . ?
C4 N1 C1 108.2(3) . . ?
C4 N1 S1 117.0(3) . . ?
C1 N1 S1 114.3(3) . . ?
C2 C1 C5 113.4(4) . . ?
C2 C1 N1 102.1(3) . . ?
C5 C1 N1 110.6(4) . . ?
C2 C1 H1 110.2 . . ?
C5 C1 H1 110.2 . . ?
N1 C1 H1 110.2 . . ?
C3 C2 C11 127.8(5) . . ?
C3 C2 C1 111.7(4) . . ?
C11 C2 C1 120.2(4) . . ?
C2 C3 C4 110.9(4) . . ?
C2 C3 H3 124.5 . . ?
C4 C3 H3 124.5 . . ?
C14 C4 N1 128.5(4) . . ?
C14 C4 C3 124.9(4) . . ?
N1 C4 C3 105.9(3) . . ?
C10 C5 C6 117.1(4) . . ?
C10 C5 C1 124.4(4) . . ?
C6 C5 C1 118.5(4) . . ?
C7 C6 C5 119.5(5) . . ?
C7 C6 H6 120.3 . . ?
C5 C6 H6 120.3 . . ?
C8 C7 C6 121.8(6) . . ?
C8 C7 H7 119.1 . . ?
C6 C7 H7 119.1 . . ?
C7 C8 C9 119.8(6) . . ?
C7 C8 H8 120.1 . . ?
C9 C8 H8 120.1 . . ?
C8 C9 C10 120.4(5) . . ?
C8 C9 H9 119.8 . . ?
C10 C9 H9 119.8 . . ?
C5 C10 C9 121.4(5) . . ?
C5 C10 Br 120.8(4) . . ?
C9 C10 Br 117.7(4) . . ?
O1 C11 O2 123.0(5) . . ?
O1 C11 C2 125.3(5) . . ?
O2 C11 C2 111.6(5) . . ?
C13 C12 O2 109.9(6) . . ?
C13 C12 H12A 109.7 . . ?
O2 C12 H12A 109.7 . . ?
C13 C12 H12B 109.7 . . ?
O2 C12 H12B 109.7 . . ?
H12A C12 H12B 108.2 . . ?
C12 C13 H13A 109.5 . . ?
C12 C13 H13B 109.5 . . ?
H13A C13 H13B 109.5 . . ?
C12 C13 H13C 109.5 . . ?
H13A C13 H13C 109.5 . . ?
H13B C13 H13C 109.5 . . ?
C4 C14 C21 127.1(4) . . ?
C4 C14 C15 115.8(4) . . ?
C21 C14 C15 116.9(4) . . ?
C16 C15 C20 117.7(5) . . ?
C16 C15 C14 120.6(5) . . ?
C20 C15 C14 121.6(4) . . ?
C15 C16 C17 120.2(7) . . ?
C15 C16 H16 119.9 . . ?
C17 C16 H16 119.9 . . ?
C18 C17 C16 121.9(7) . . ?
C18 C17 H17 119.1 . . ?
C16 C17 H17 119.1 . . ?
C17 C18 C19 118.3(6) . . ?
C17 C18 H18 120.8 . . ?
C19 C18 H18 120.8 . . ?
C18 C19 C20 120.2(7) . . ?
C18 C19 H19 119.9 . . ?
C20 C19 H19 119.9 . . ?
C19 C20 C15 121.7(6) . . ?
C19 C20 H20 119.2 . . ?
C15 C20 H20 119.2 . . ?
C26 C21 C22 117.6(5) . . ?
C26 C21 C14 122.5(4) . . ?
C22 C21 C14 119.8(4) . . ?
C23 C22 C21 121.1(5) . . ?
C23 C22 H22 119.5 . . ?
C21 C22 H22 119.5 . . ?
C24 C23 C22 120.9(6) . . ?
C24 C23 H23 119.5 . . ?
C22 C23 H23 119.5 . . ?
C23 C24 C25 119.1(6) . . ?
C23 C24 H24 120.4 . . ?
C25 C24 H24 120.4 . . ?
C26 C25 C24 120.6(6) . . ?
C26 C25 H25 119.7 . . ?
C24 C25 H25 119.7 . . ?
C25 C26 C21 120.6(6) . . ?
C25 C26 H26 119.7 . . ?
C21 C26 H26 119.7 . . ?
C28 C27 C32 120.0(4) . . ?
C28 C27 S1 119.5(4) . . ?
C32 C27 S1 120.4(3) . . ?
C27 C28 C29 119.2(5) . . ?
C27 C28 H28 120.4 . . ?
C29 C28 H28 120.4 . . ?
C30 C29 C28 121.8(5) . . ?
C30 C29 H29 119.1 . . ?
C28 C29 H29 119.1 . . ?
C29 C30 C31 118.3(5) . . ?
C29 C30 C33 120.0(5) . . ?
C31 C30 C33 121.7(5) . . ?
C32 C31 C30 121.6(5) . . ?
C32 C31 H31 119.2 . . ?
C30 C31 H31 119.2 . . ?
C31 C32 C27 119.2(4) . . ?
C31 C32 H32 120.4 . . ?
C27 C32 H32 120.4 . . ?
C30 C33 H33A 109.5 . . ?
C30 C33 H33B 109.5 . . ?
H33A C33 H33B 109.5 . . ?
C30 C33 H33C 109.5 . . ?
H33A C33 H33C 109.5 . . ?
H33B C33 H33C 109.5 . . ?

loop_
_geom_bond_atom_site_label_1
_geom_bond_atom_site_label_2
_geom_bond_distance
_geom_bond_site_symmetry_2
_geom_bond_publ_flag
Br C10 1.883(5) . ?
S1 O4 1.414(3) . ?
S1 O3 1.422(3) . ?
S1 N1 1.671(4) . ?
S1 C27 1.753(5) . ?
O1 C11 1.183(6) . ?
O2 C11 1.321(6) . ?
O2 C12 1.424(7) . ?
N1 C4 1.450(5) . ?
N1 C1 1.509(5) . ?
C1 C2 1.496(6) . ?
C1 C5 1.507(6) . ?
C1 H1 0.9800 . ?
C2 C3 1.323(6) . ?
C2 C11 1.474(6) . ?
C3 C4 1.456(6) . ?
C3 H3 0.9300 . ?
C4 C14 1.345(6) . ?
C5 C10 1.382(6) . ?
C5 C6 1.414(7) . ?
C6 C7 1.388(7) . ?
C6 H6 0.9300 . ?
C7 C8 1.350(8) . ?
C7 H7 0.9300 . ?
C8 C9 1.350(8) . ?
C8 H8 0.9300 . ?
C9 C10 1.392(7) . ?
C9 H9 0.9300 . ?
C12 C13 1.419(9) . ?
C12 H12A 0.9700 . ?
C12 H12B 0.9700 . ?
C13 H13A 0.9600 . ?
C13 H13B 0.9600 . ?
C13 H13C 0.9600 . ?
C14 C21 1.484(6) . ?
C14 C15 1.492(6) . ?
C15 C16 1.366(7) . ?
C15 C20 1.372(7) . ?
C16 C17 1.377(9) . ?
C16 H16 0.9300 . ?
C17 C18 1.352(10) . ?
C17 H17 0.9300 . ?
C18 C19 1.365(9) . ?
C18 H18 0.9300 . ?
C19 C20 1.371(8) . ?
C19 H19 0.9300 . ?
C20 H20 0.9300 . ?
C21 C26 1.381(7) . ?
C21 C22 1.383(6) . ?
C22 C23 1.368(7) . ?
C22 H22 0.9300 . ?
C23 C24 1.343(9) . ?
C23 H23 0.9300 . ?
C24 C25 1.382(9) . ?
C24 H24 0.9300 . ?
C25 C26 1.365(8) . ?
C25 H25 0.9300 . ?
C26 H26 0.9300 . ?
C27 C28 1.386(6) . ?
C27 C32 1.386(6) . ?
C28 C29 1.388(7) . ?
C28 H28 0.9300 . ?
C29 C30 1.362(7) . ?
C29 H29 0.9300 . ?
C30 C31 1.389(7) . ?
C30 C33 1.504(7) . ?
C31 C32 1.377(7) . ?
C31 H31 0.9300 . ?
C32 H32 0.9300 . ?
C33 H33A 0.9600 . ?
C33 H33B 0.9600 . ?
C33 H33C 0.9600 . ?

loop_
_geom_torsion_atom_site_label_1
_geom_torsion_atom_site_label_2
_geom_torsion_atom_site_label_3
_geom_torsion_atom_site_label_4
_geom_torsion
_geom_torsion_site_symmetry_1
_geom_torsion_site_symmetry_2
_geom_torsion_site_symmetry_3
_geom_torsion_site_symmetry_4
_geom_torsion_publ_flag
O4 S1 N1 C4 -170.4(3) . . . . ?
O3 S1 N1 C4 61.2(3) . . . . ?
C27 S1 N1 C4 -54.7(3) . . . . ?
O4 S1 N1 C1 -42.5(3) . . . . ?
O3 S1 N1 C1 -170.9(3) . . . . ?
C27 S1 N1 C1 73.2(3) . . . . ?
C4 N1 C1 C2 10.1(4) . . . . ?
S1 N1 C1 C2 -122.3(3) . . . . ?
C4 N1 C1 C5 -110.9(4) . . . . ?
S1 N1 C1 C5 116.8(3) . . . . ?
C5 C1 C2 C3 113.3(4) . . . . ?
N1 C1 C2 C3 -5.7(5) . . . . ?
C5 C1 C2 C11 -61.9(6) . . . . ?
N1 C1 C2 C11 179.2(4) . . . . ?
C11 C2 C3 C4 173.8(5) . . . . ?
C1 C2 C3 C4 -0.9(6) . . . . ?
C1 N1 C4 C14 159.8(4) . . . . ?
S1 N1 C4 C14 -69.3(5) . . . . ?
C1 N1 C4 C3 -10.9(4) . . . . ?
S1 N1 C4 C3 120.0(3) . . . . ?
C2 C3 C4 C14 -163.7(4) . . . . ?
C2 C3 C4 N1 7.5(5) . . . . ?
C2 C1 C5 C10 125.7(5) . . . . ?
N1 C1 C5 C10 -120.3(5) . . . . ?
C2 C1 C5 C6 -54.8(6) . . . . ?
N1 C1 C5 C6 59.2(6) . . . . ?
C10 C5 C6 C7 0.1(8) . . . . ?
C1 C5 C6 C7 -179.4(5) . . . . ?
C5 C6 C7 C8 0.3(9) . . . . ?
C6 C7 C8 C9 -0.4(9) . . . . ?
C7 C8 C9 C10 0.0(9) . . . . ?
C6 C5 C10 C9 -0.5(7) . . . . ?
C1 C5 C10 C9 179.0(5) . . . . ?
C6 C5 C10 Br 176.8(4) . . . . ?
C1 C5 C10 Br -3.7(6) . . . . ?
C8 C9 C10 C5 0.4(8) . . . . ?
C8 C9 C10 Br -177.0(4) . . . . ?
C12 O2 C11 O1 1.3(10) . . . . ?
C12 O2 C11 C2 -178.3(6) . . . . ?
C3 C2 C11 O1 178.5(6) . . . . ?
C1 C2 C11 O1 -7.2(8) . . . . ?
C3 C2 C11 O2 -1.9(8) . . . . ?
C1 C2 C11 O2 172.4(5) . . . . ?
C11 O2 C12 C13 -166.2(8) . . . . ?
N1 C4 C14 C21 -12.1(7) . . . . ?
C3 C4 C14 C21 157.0(4) . . . . ?
N1 C4 C14 C15 172.8(4) . . . . ?
C3 C4 C14 C15 -18.1(6) . . . . ?
C4 C14 C15 C16 110.8(5) . . . . ?
C21 C14 C15 C16 -64.8(6) . . . . ?
C4 C14 C15 C20 -66.6(6) . . . . ?
C21 C14 C15 C20 117.7(5) . . . . ?
C20 C15 C16 C17 1.9(9) . . . . ?
C14 C15 C16 C17 -175.7(6) . . . . ?
C15 C16 C17 C18 -0.4(12) . . . . ?
C16 C17 C18 C19 -2.4(12) . . . . ?
C17 C18 C19 C20 3.8(10) . . . . ?
C18 C19 C20 C15 -2.4(9) . . . . ?
C16 C15 C20 C19 -0.5(8) . . . . ?
C14 C15 C20 C19 177.0(5) . . . . ?
C4 C14 C21 C26 -26.0(7) . . . . ?
C15 C14 C21 C26 149.1(5) . . . . ?
C4 C14 C21 C22 158.1(5) . . . . ?
C15 C14 C21 C22 -26.9(6) . . . . ?
C26 C21 C22 C23 1.5(8) . . . . ?
C14 C21 C22 C23 177.6(5) . . . . ?
C21 C22 C23 C24 -1.7(10) . . . . ?
C22 C23 C24 C25 1.0(11) . . . . ?
C23 C24 C25 C26 -0.2(11) . . . . ?
C24 C25 C26 C21 0.1(10) . . . . ?
C22 C21 C26 C25 -0.7(8) . . . . ?
C14 C21 C26 C25 -176.7(5) . . . . ?
O4 S1 C27 C28 -153.1(3) . . . . ?
O3 S1 C27 C28 -21.7(4) . . . . ?
N1 S1 C27 C28 93.5(4) . . . . ?
O4 S1 C27 C32 24.0(4) . . . . ?
O3 S1 C27 C32 155.3(4) . . . . ?
N1 S1 C27 C32 -89.5(4) . . . . ?
C32 C27 C28 C29 0.1(7) . . . . ?
S1 C27 C28 C29 177.1(3) . . . . ?
C27 C28 C29 C30 0.1(7) . . . . ?
C28 C29 C30 C31 -0.6(8) . . . . ?
C28 C29 C30 C33 -179.3(5) . . . . ?
C29 C30 C31 C32 0.9(8) . . . . ?
C33 C30 C31 C32 179.6(5) . . . . ?
C30 C31 C32 C27 -0.8(7) . . . . ?
C28 C27 C32 C31 0.3(7) . . . . ?
S1 C27 C32 C31 -176.8(3) . . . . ?
